data_4325033
loop_
_publ_author_name
'Victor I. Ovcharenko'
'Sergei V. Fokin'
'Elena Yu. Fursova'
'Olga V. Kuznetsova'
'Eugene V. Tretyakov'
'Galina V. Romanenko'
'Artem S. Bogomyakov'

_publ_section_title
;
 "Jumping Crystals": Oxygen-Evolving Metal-Nitroxide Complexes
;
_journal_name_full 'Inorganic Chemistry'
_journal_page_first 4307
_journal_page_last 4312
_journal_paper_doi 10.1021/ic1022483
_journal_volume 50
_journal_year 2011
_chemical_formula_sum 'C32 H36 F12 Mn N8 O8'
_chemical_formula_weight 943.63
_chemical_name_systematic
; 
 ? 
;
_space_group_IT_number 2
_symmetry_cell_setting triclinic
_symmetry_space_group_name_Hall '-P 1'
_symmetry_space_group_name_H-M 'P -1'
_atom_sites_solution_hydrogens geom
_atom_sites_solution_primary direct
_atom_sites_solution_secondary difmap
_audit_creation_method SHELXL-97
_cell_angle_alpha 101.487(6)
_cell_angle_beta 100.017(6)
_cell_angle_gamma 100.319(6)
_cell_formula_units_Z 1
_cell_length_a 7.129(2)
_cell_length_b 11.486(3)
_cell_length_c 13.172(4)
_cell_measurement_reflns_used 965
_cell_measurement_temperature 295(1)
_cell_measurement_theta_max 17.68
_cell_measurement_theta_min 2.74
_cell_volume 1015.0(5)
_computing_cell_refinement 'Bruker SMART'
_computing_data_collection 'Bruker SMART'
_computing_data_reduction 'Bruker SAINT'
_computing_molecular_graphics 'Bruker SHELXTL'
_computing_publication_material 'Bruker SHELXTL'
_computing_structure_refinement 'SHELXL-97 (Sheldrick, 1997)'
_computing_structure_solution 'SHELXS-97 (Sheldrick, 1990)'
_diffrn_ambient_temperature 295(1)
_diffrn_measured_fraction_theta_full 0.990
_diffrn_measured_fraction_theta_max 0.990
_diffrn_measurement_device_type 'CCD area detector'
_diffrn_measurement_method 'phi and omega scans'
_diffrn_radiation_monochromator graphite
_diffrn_radiation_source 'fine-focus sealed tube'
_diffrn_radiation_type MoK\a
_diffrn_radiation_wavelength 0.71073
_diffrn_reflns_av_R_equivalents 0.1410
_diffrn_reflns_av_sigmaI/netI 0.1584
_diffrn_reflns_limit_h_max 7
_diffrn_reflns_limit_h_min -7
_diffrn_reflns_limit_k_max 12
_diffrn_reflns_limit_k_min -12
_diffrn_reflns_limit_l_max 14
_diffrn_reflns_limit_l_min -14
_diffrn_reflns_number 7350
_diffrn_reflns_theta_full 23.33
_diffrn_reflns_theta_max 23.33
_diffrn_reflns_theta_min 1.86
_exptl_absorpt_coefficient_mu 0.438
_exptl_absorpt_correction_type none
_exptl_crystal_colour red
_exptl_crystal_density_diffrn 1.544
_exptl_crystal_description plate
_exptl_crystal_F_000 481
_exptl_crystal_size_max 0.20
_exptl_crystal_size_mid 0.20
_exptl_crystal_size_min 0.05
_refine_diff_density_max 0.349
_refine_diff_density_min -0.449
_refine_diff_density_rms 0.080
_refine_ls_extinction_coef 0.008(4)
_refine_ls_extinction_expression Fc^*^=kFc[1+0.001xFc^2^\l^3^/sin(2\q)]^-1/4^
_refine_ls_extinction_method SHELXL
_refine_ls_goodness_of_fit_ref 0.952
_refine_ls_hydrogen_treatment constr
_refine_ls_matrix_type full
_refine_ls_number_parameters 278
_refine_ls_number_reflns 2907
_refine_ls_number_restraints 0
_refine_ls_restrained_S_all 0.952
_refine_ls_R_factor_all 0.1352
_refine_ls_R_factor_gt 0.0756
_refine_ls_shift/su_max 0.005
_refine_ls_shift/su_mean 0.001
_refine_ls_structure_factor_coef Fsqd
_refine_ls_weighting_details 'calc w=1/[\s^2^(Fo^2^)+(0.1000P)^2^+0.0000P] where P=(Fo^2^+2Fc^2^)/3'
_refine_ls_weighting_scheme calc
_refine_ls_wR_factor_gt 0.1800
_refine_ls_wR_factor_ref 0.2055
_reflns_number_gt 1664
_reflns_number_total 2907
_reflns_threshold_expression >2sigma(I)
_cod_data_source_file ic1022483_si_001_12.cif
_cod_data_source_block MnL
_cod_database_code 4325033

loop_
_symmetry_equiv_pos_as_xyz
'x, y, z'
'-x, -y, -z'

loop_
_atom_site_label
_atom_site_type_symbol
_atom_site_fract_x
_atom_site_fract_y
_atom_site_fract_z
_atom_site_U_iso_or_equiv
_atom_site_adp_type
_atom_site_occupancy
_atom_site_symmetry_multiplicity
_atom_site_calc_flag
_atom_site_refinement_flags
Mn Mn 0.0000 0.0000 0.0000 0.0527(5) Uani 1 2 d S
O1 O -0.1462(6) 0.1363(4) -0.0497(3) 0.0624(13) Uani 1 1 d .
C1 C -0.2419(14) 0.3217(8) -0.0392(7) 0.081(2) Uani 1 1 d .
F1 F -0.2135(10) 0.3561(6) -0.1252(4) 0.150(3) Uani 1 1 d .
F2 F -0.4191(7) 0.2636(5) -0.0553(5) 0.145(3) Uani 1 1 d .
F3 F -0.2224(7) 0.4242(4) 0.0302(4) 0.1048(15) Uani 1 1 d .
C2 C -0.0919(10) 0.2471(7) -0.0068(5) 0.0604(18) Uani 1 1 d .
C3 C 0.0816(10) 0.3098(6) 0.0629(5) 0.074(2) Uani 1 1 d .
H3A H 0.0983 0.3935 0.0877 0.088 Uiso 1 1 calc R
C4 C 0.2320(10) 0.2565(7) 0.0984(5) 0.0656(19) Uani 1 1 d .
C5 C 0.4078(13) 0.3413(8) 0.1809(7) 0.081(2) Uani 1 1 d .
F4 F 0.4512(7) 0.4500(5) 0.1646(5) 0.129(2) Uani 1 1 d .
F5 F 0.5655(7) 0.2985(5) 0.1850(4) 0.1140(17) Uani 1 1 d .
F6 F 0.3707(7) 0.3519(6) 0.2767(4) 0.144(2) Uani 1 1 d .
O2 O 0.2439(6) 0.1475(4) 0.0766(3) 0.0624(13) Uani 1 1 d .
O01 O -0.2238(6) -0.0905(4) -0.4729(4) 0.0753(15) Uani 1 1 d .
N1 N -0.1148(7) -0.1661(5) -0.4944(4) 0.0542(14) Uani 1 1 d .
C01 C -0.1725(9) -0.2684(6) -0.5927(5) 0.0608(19) Uani 1 1 d .
C02 C -0.2650(10) -0.2275(7) -0.6868(5) 0.085(2) Uani 1 1 d .
H02A H -0.1711 -0.1657 -0.7018 0.127 Uiso 1 1 calc R
H02B H -0.3747 -0.1949 -0.6716 0.127 Uiso 1 1 calc R
H02C H -0.3082 -0.2956 -0.7473 0.127 Uiso 1 1 calc R
C03 C -0.3176(10) -0.3684(7) -0.5647(6) 0.080(2) Uani 1 1 d .
H03A H -0.4392 -0.3439 -0.5634 0.121 Uiso 1 1 calc R
H03B H -0.2640 -0.3799 -0.4963 0.121 Uiso 1 1 calc R
H03C H -0.3395 -0.4434 -0.6172 0.121 Uiso 1 1 calc R
C04 C 0.0259(9) -0.3009(6) -0.5965(5) 0.0589(18) Uani 1 1 d .
C05 C 0.0205(11) -0.4344(7) -0.6409(6) 0.092(3) Uani 1 1 d .
H05A H 0.1512 -0.4452 -0.6399 0.138 Uiso 1 1 calc R
H05B H -0.0547 -0.4597 -0.7125 0.138 Uiso 1 1 calc R
H05C H -0.0385 -0.4826 -0.5982 0.138 Uiso 1 1 calc R
C06 C 0.1516(11) -0.2183(8) -0.6487(6) 0.094(3) Uani 1 1 d .
H06A H 0.2739 -0.2421 -0.6491 0.141 Uiso 1 1 calc R
H06B H 0.1751 -0.1353 -0.6095 0.141 Uiso 1 1 calc R
H06C H 0.0846 -0.2258 -0.7203 0.141 Uiso 1 1 calc R
N2 N 0.1208(7) -0.2644(5) -0.4815(4) 0.0567(15) Uani 1 1 d .
O02 O 0.2622(6) -0.3063(4) -0.4408(4) 0.0798(15) Uani 1 1 d .
C07 C 0.0471(8) -0.1765(5) -0.4297(5) 0.0463(16) Uani 1 1 d .
C08 C 0.1082(7) -0.1147(5) -0.3207(5) 0.0462(16) Uani 1 1 d .
C09 C -0.0013(8) -0.0933(6) -0.2466(4) 0.0567(18) Uani 1 1 d .
H09A H -0.1368 -0.1160 -0.2604 0.068 Uiso 1 1 calc R
N3 N 0.1143(7) -0.0342(5) -0.1496(4) 0.0586(15) Uani 1 1 d .
C010 C 0.2924(9) -0.0188(5) -0.1667(5) 0.0566(18) Uani 1 1 d .
H01A H 0.4030 0.0202 -0.1139 0.068 Uiso 1 1 calc R
N4 N 0.2998(6) -0.0641(5) -0.2662(4) 0.0566(14) Uani 1 1 d .
C011 C 0.4754(8) -0.0523(7) -0.3121(6) 0.076(2) Uani 1 1 d .
H01E H 0.5891 -0.0142 -0.2567 0.114 Uiso 1 1 calc R
H01B H 0.4632 -0.0033 -0.3631 0.114 Uiso 1 1 calc R
H01C H 0.4878 -0.1316 -0.3465 0.114 Uiso 1 1 calc R

loop_
_atom_site_aniso_label
_atom_site_aniso_U_11
_atom_site_aniso_U_22
_atom_site_aniso_U_33
_atom_site_aniso_U_23
_atom_site_aniso_U_13
_atom_site_aniso_U_12
Mn 0.0560(9) 0.0473(9) 0.0396(9) -0.0117(7) 0.0041(6) 0.0037(7)
O1 0.064(3) 0.059(3) 0.050(3) -0.002(2) -0.003(2) 0.008(2)
C1 0.103(7) 0.075(6) 0.056(5) 0.007(5) 0.004(5) 0.023(5)
F1 0.244(7) 0.173(6) 0.087(4) 0.055(4) 0.056(4) 0.140(6)
F2 0.077(3) 0.092(4) 0.228(7) 0.016(4) -0.036(4) 0.011(3)
F3 0.115(3) 0.086(3) 0.111(4) 0.007(3) 0.025(3) 0.034(3)
C2 0.072(5) 0.057(5) 0.044(4) 0.006(4) 0.006(3) 0.005(4)
C3 0.085(5) 0.046(4) 0.071(5) -0.003(4) -0.003(4) 0.005(4)
C4 0.059(4) 0.065(5) 0.058(5) 0.005(4) 0.003(4) -0.005(4)
C5 0.083(6) 0.065(6) 0.075(6) 0.001(5) -0.008(5) 0.003(5)
F4 0.115(4) 0.065(3) 0.164(5) 0.027(3) -0.040(3) -0.023(3)
F5 0.082(3) 0.105(4) 0.120(4) 0.009(3) -0.027(3) -0.005(3)
F6 0.128(4) 0.171(6) 0.073(4) -0.028(4) 0.005(3) -0.041(4)
O2 0.057(3) 0.057(3) 0.057(3) -0.003(2) 0.002(2) 0.002(2)
O01 0.056(3) 0.086(4) 0.075(3) -0.006(3) 0.002(2) 0.031(3)
N1 0.048(3) 0.060(4) 0.049(3) -0.002(3) 0.009(3) 0.013(3)
C01 0.055(4) 0.071(5) 0.046(4) -0.001(4) 0.000(3) 0.013(4)
C02 0.097(6) 0.106(6) 0.051(5) 0.019(4) -0.002(4) 0.035(5)
C03 0.072(5) 0.080(6) 0.069(5) 0.003(4) -0.001(4) -0.004(4)
C04 0.066(4) 0.062(5) 0.043(4) -0.002(4) 0.008(3) 0.018(4)
C05 0.104(6) 0.087(6) 0.078(6) -0.009(5) 0.015(5) 0.039(5)
C06 0.104(6) 0.112(7) 0.079(6) 0.020(5) 0.048(5) 0.029(5)
N2 0.048(3) 0.063(4) 0.054(4) 0.000(3) 0.004(3) 0.023(3)
O02 0.066(3) 0.090(4) 0.078(3) 0.002(3) -0.003(3) 0.042(3)
C07 0.033(3) 0.054(4) 0.046(4) 0.002(3) 0.004(3) 0.009(3)
C08 0.033(3) 0.052(4) 0.043(4) 0.003(3) -0.007(3) 0.005(3)
C09 0.047(4) 0.073(5) 0.031(4) -0.012(3) -0.002(3) -0.001(3)
N3 0.049(3) 0.065(4) 0.051(4) -0.003(3) 0.009(3) 0.005(3)
C010 0.049(4) 0.057(4) 0.049(4) -0.004(3) -0.001(3) 0.004(3)
N4 0.038(3) 0.061(4) 0.062(4) 0.002(3) 0.005(3) 0.008(3)
C011 0.033(4) 0.106(6) 0.082(5) 0.009(5) 0.013(4) 0.009(4)

loop_
_atom_type_symbol
_atom_type_description
_atom_type_scat_dispersion_real
_atom_type_scat_dispersion_imag
_atom_type_scat_source
C C 0.0033 0.0016 'International Tables Vol C Tables 4.2.6.8 and 6.1.1.4'
H H 0.0000 0.0000 'International Tables Vol C Tables 4.2.6.8 and 6.1.1.4'
N N 0.0061 0.0033 'International Tables Vol C Tables 4.2.6.8 and 6.1.1.4'
O O 0.0106 0.0060 'International Tables Vol C Tables 4.2.6.8 and 6.1.1.4'
Mn Mn 0.3368 0.7283 'International Tables Vol C Tables 4.2.6.8 and 6.1.1.4'
F F 0.0171 0.0103 'International Tables Vol C Tables 4.2.6.8 and 6.1.1.4'

loop_
_geom_angle_atom_site_label_1
_geom_angle_atom_site_label_2
_geom_angle_atom_site_label_3
_geom_angle
_geom_angle_site_symmetry_1
_geom_angle_site_symmetry_3
O2 Mn O2 180.0 . 2
O2 Mn O1 93.66(16) . 2
O2 Mn O1 86.34(16) 2 2
O2 Mn O1 86.34(16) . .
O2 Mn O1 93.66(16) 2 .
O1 Mn O1 180.00(12) 2 .
O2 Mn N3 91.98(17) . .
O2 Mn N3 88.02(17) 2 .
O1 Mn N3 87.93(17) 2 .
O1 Mn N3 92.07(17) . .
O2 Mn N3 88.02(17) . 2
O2 Mn N3 91.98(17) 2 2
O1 Mn N3 92.07(17) 2 2
O1 Mn N3 87.93(17) . 2
N3 Mn N3 180.0 . 2
C2 O1 Mn 123.3(4) . .
F2 C1 F1 108.9(7) . .
F2 C1 F3 107.2(8) . .
F1 C1 F3 103.8(7) . .
F2 C1 C2 113.4(7) . .
F1 C1 C2 109.7(7) . .
F3 C1 C2 113.4(7) . .
O1 C2 C3 129.0(7) . .
O1 C2 C1 113.5(6) . .
C3 C2 C1 117.4(7) . .
C2 C3 C4 124.5(7) . .
O2 C4 C3 129.6(6) . .
O2 C4 C5 114.1(7) . .
C3 C4 C5 116.3(7) . .
F4 C5 F5 107.0(8) . .
F4 C5 F6 108.1(7) . .
F5 C5 F6 105.5(8) . .
F4 C5 C4 113.5(7) . .
F5 C5 C4 112.8(7) . .
F6 C5 C4 109.6(7) . .
C4 O2 Mn 123.7(4) . .
O01 N1 C07 126.7(5) . .
O01 N1 C01 122.1(5) . .
C07 N1 C01 110.6(5) . .
N1 C01 C02 111.1(6) . .
N1 C01 C04 100.0(5) . .
C02 C01 C04 115.7(6) . .
N1 C01 C03 104.4(5) . .
C02 C01 C03 111.8(6) . .
C04 C01 C03 112.7(6) . .
N2 C04 C05 110.1(6) . .
N2 C04 C06 105.3(5) . .
C05 C04 C06 111.4(6) . .
N2 C04 C01 100.4(5) . .
C05 C04 C01 115.9(6) . .
C06 C04 C01 112.7(6) . .
O02 N2 C07 125.4(5) . .
O02 N2 C04 123.5(5) . .
C07 N2 C04 111.0(5) . .
N2 C07 N1 108.6(5) . .
N2 C07 C08 127.1(5) . .
N1 C07 C08 123.7(5) . .
C09 C08 N4 104.8(5) . .
C09 C08 C07 129.3(5) . .
N4 C08 C07 125.9(5) . .
N3 C09 C08 111.1(5) . .
C010 N3 C09 104.0(5) . .
C010 N3 Mn 132.3(4) . .
C09 N3 Mn 123.3(4) . .
N3 C010 N4 113.7(5) . .
C010 N4 C08 106.4(5) . .
C010 N4 C011 126.6(5) . .
C08 N4 C011 126.7(5) . .

loop_
_geom_bond_atom_site_label_1
_geom_bond_atom_site_label_2
_geom_bond_distance
_geom_bond_site_symmetry_2
Mn O2 2.137(4) .
Mn O2 2.137(4) 2
Mn O1 2.173(4) 2
Mn O1 2.173(4) .
Mn N3 2.251(5) .
Mn N3 2.251(5) 2
O1 C2 1.245(7) .
C1 F2 1.279(9) .
C1 F1 1.308(9) .
C1 F3 1.308(8) .
C1 C2 1.541(10) .
C2 C3 1.383(8) .
C3 C4 1.385(9) .
C4 O2 1.249(8) .
C4 C5 1.539(9) .
C5 F4 1.301(9) .
C5 F5 1.302(8) .
C5 F6 1.321(9) .
O01 N1 1.287(6) .
N1 C07 1.349(7) .
N1 C01 1.504(7) .
C01 C02 1.501(9) .
C01 C04 1.533(8) .
C01 C03 1.549(9) .
C04 N2 1.489(7) .
C04 C05 1.519(9) .
C04 C06 1.532(9) .
N2 O02 1.274(6) .
N2 C07 1.342(7) .
C07 C08 1.421(8) .
C08 C09 1.364(8) .
C08 N4 1.388(6) .
C09 N3 1.364(7) .
N3 C010 1.315(7) .
C010 N4 1.323(7) .
N4 C011 1.479(7) .
